data_7055927
loop_
_publ_author_name
'Das, Sanju'
'Sarkar, Yeasmin'
'Majumder, Rini'
'Mukherjee, Santanu'
'Bandyopadhyay, Jaya'
'Ray, Ambarish'
'Parui, Partha Pratim'

_publ_section_title
;
 A unique cysteine selective water soluble fluorescent probe operable in
 multiple sensing cycles for the detection of biogenic cysteine in
 multicellular living species
;
_journal_issue 4
_journal_name_full 'New J. Chem.'
_journal_page_first 1488
_journal_paper_doi 10.1039/C6NJ03291E
_journal_volume 41
_journal_year 2017
_chemical_formula_moiety 'C32 H32 Cl2 Cu3 N4 O12'
_chemical_formula_sum 'C32 H32 Cl2 Cu3 N4 O12'
_chemical_formula_weight 926.17
_space_group_crystal_system monoclinic
_space_group_IT_number 14
_space_group_name_Hall '-P 2yn'
_space_group_name_H-M_alt 'P 1 21/n 1'
_symmetry_space_group_name_Hall '-P 2yn'
_symmetry_space_group_name_H-M 'P 1 21/n 1'
_atom_sites_solution_hydrogens geom
_atom_sites_solution_primary direct
_atom_sites_solution_secondary difmap
_audit_creation_method SHELXL-2016/6
_audit_update_record
;
2016-12-19 deposited with the CCDC.
2016-12-28 downloaded from the CCDC.
;
_cell_angle_alpha 90
_cell_angle_beta 111.842(8)
_cell_angle_gamma 90
_cell_formula_units_Z 2
_cell_length_a 12.979(4)
_cell_length_b 8.793(2)
_cell_length_c 16.272(5)
_cell_measurement_reflns_used 3048
_cell_measurement_temperature 296(2)
_cell_measurement_theta_max 25.0
_cell_measurement_theta_min 1.7
_cell_volume 1723.7(9)
_computing_cell_refinement 'SAINT (Bruker, 2008)'
_computing_data_collection 'APEX2 (Bruker, 2008)'
_computing_data_reduction 'SAINT (Bruker, 2008)'
_computing_molecular_graphics ORTEP
_computing_publication_material PLATON
_computing_structure_refinement 'SHELXL-2016/6 (Sheldrick, 2016)'
_computing_structure_solution 'SHELXT (Sheldrick, 2008)'
_diffrn_ambient_temperature 296(2)
_diffrn_measured_fraction_theta_full 0.999
_diffrn_measured_fraction_theta_max 0.999
_diffrn_measurement_device_type 'Bruker Apex-II CCD'
_diffrn_measurement_method '\w scan'
_diffrn_radiation_type MoK\a
_diffrn_radiation_wavelength 0.71073
_diffrn_reflns_av_R_equivalents 0.0245
_diffrn_reflns_av_unetI/netI 0.0150
_diffrn_reflns_Laue_measured_fraction_full 0.999
_diffrn_reflns_Laue_measured_fraction_max 0.999
_diffrn_reflns_limit_h_max 15
_diffrn_reflns_limit_h_min -15
_diffrn_reflns_limit_k_max 10
_diffrn_reflns_limit_k_min -10
_diffrn_reflns_limit_l_max 17
_diffrn_reflns_limit_l_min -19
_diffrn_reflns_number 19960
_diffrn_reflns_point_group_measured_fraction_full 0.999
_diffrn_reflns_point_group_measured_fraction_max 0.999
_diffrn_reflns_theta_full 25.025
_diffrn_reflns_theta_max 25.025
_diffrn_reflns_theta_min 1.726
_exptl_absorpt_coefficient_mu 2.060
_exptl_absorpt_correction_T_max 0.746
_exptl_absorpt_correction_T_min 0.628
_exptl_absorpt_correction_type multi-scan
_exptl_absorpt_process_details '(SADABS; Bruker, 2008)'
_exptl_crystal_colour green
_exptl_crystal_density_diffrn 1.784
_exptl_crystal_density_method 'not measured'
_exptl_crystal_description block
_exptl_crystal_F_000 938
_exptl_crystal_size_max 0.250
_exptl_crystal_size_mid 0.160
_exptl_crystal_size_min 0.060
_refine_diff_density_max 1.049
_refine_diff_density_min -0.583
_refine_diff_density_rms 0.153
_refine_ls_extinction_method none
_refine_ls_goodness_of_fit_ref 1.149
_refine_ls_hydrogen_treatment constr
_refine_ls_matrix_type full
_refine_ls_number_parameters 241
_refine_ls_number_reflns 3048
_refine_ls_number_restraints 0
_refine_ls_restrained_S_all 1.149
_refine_ls_R_factor_all 0.0439
_refine_ls_R_factor_gt 0.0365
_refine_ls_shift/su_max 0.001
_refine_ls_shift/su_mean 0.000
_refine_ls_structure_factor_coef Fsqd
_refine_ls_weighting_details 'w=1/[\s^2^(Fo^2^)+(0.0686P)^2^+1.8124P] where P=(Fo^2^+2Fc^2^)/3'
_refine_ls_weighting_scheme calc
_refine_ls_wR_factor_gt 0.1074
_refine_ls_wR_factor_ref 0.1208
_reflns_Friedel_coverage 0.000
_reflns_number_gt 2693
_reflns_number_total 3048
_reflns_threshold_expression 'I > 2\s(I)'
_cod_data_source_file c6nj03291e2.cif
_cod_data_source_block shelx
_cod_depositor_comments 'Adding full bibliography for 7055927.cif.'
_cod_original_cell_volume 1723.6(8)
_cod_database_code 7055927
_shelx_shelxl_version_number 2016/6
_shelx_space_group_comment
;
The symmetry employed for this shelxl refinement is uniquely defined
by the following loop, which should always be used as a source of
symmetry information in preference to the above space-group names.
They are only intended as comments.
;
_shelx_estimated_absorpt_t_min 0.975
_shelx_estimated_absorpt_t_max 0.746

loop_
_space_group_symop_operation_xyz
'x, y, z'
'-x+1/2, y+1/2, -z+1/2'
'-x, -y, -z'
'x-1/2, -y-1/2, z-1/2'

loop_
_atom_site_label
_atom_site_type_symbol
_atom_site_fract_x
_atom_site_fract_y
_atom_site_fract_z
_atom_site_U_iso_or_equiv
_atom_site_adp_type
_atom_site_occupancy
_atom_site_site_symmetry_order
_atom_site_calc_flag
_atom_site_refinement_flags_posn
_atom_site_refinement_flags_adp
_atom_site_refinement_flags_occupancy
C1 C 0.5756(3) 0.2005(5) 0.4897(3) 0.0493(9) Uani 1 1 d . . .
C2 C 0.6266(4) 0.2898(5) 0.5721(3) 0.0601(11) Uani 1 1 d . . .
H2A H 0.672545 0.223336 0.619000 0.072 Uiso 1 1 calc R U .
H2B H 0.568388 0.330316 0.589802 0.072 Uiso 1 1 calc R U .
C3 C 0.6975(4) 0.4212(5) 0.5606(3) 0.0604(11) Uani 1 1 d . . .
H3A H 0.656924 0.474681 0.505983 0.072 Uiso 1 1 calc R U .
H3B H 0.712145 0.492392 0.609216 0.072 Uiso 1 1 calc R U .
C4 C 0.8876(3) 0.4517(4) 0.5943(2) 0.0436(9) Uani 1 1 d . . .
H4 H 0.873863 0.541014 0.619135 0.052 Uiso 1 1 calc R U .
C5 C 1.0003(3) 0.4304(4) 0.6016(2) 0.0384(8) Uani 1 1 d . . .
C6 C 0.9219(4) -0.5418(4) 0.3528(2) 0.0450(9) Uani 1 1 d . . .
H6 H 0.945455 -0.624255 0.328553 0.054 Uiso 1 1 calc R U .
C7 C 0.8129(4) -0.5333(4) 0.3429(2) 0.0454(9) Uani 1 1 d . . .
C8 C 0.7299(4) -0.6535(5) 0.2922(3) 0.0664(13) Uani 1 1 d . . .
H8A H 0.657972 -0.628413 0.292306 0.100 Uiso 1 1 calc R U .
H8B H 0.726538 -0.657550 0.232298 0.100 Uiso 1 1 calc R U .
H8C H 0.752649 -0.750725 0.319878 0.100 Uiso 1 1 calc R U .
C9 C 0.7792(3) -0.4089(4) 0.3809(2) 0.0416(8) Uani 1 1 d . . .
H9 H 0.704853 -0.400667 0.373439 0.050 Uiso 1 1 calc R U .
C10 C 0.8530(3) -0.2974(4) 0.4293(2) 0.0358(7) Uani 1 1 d . . .
C11 C 1.0356(3) 0.3076(4) 0.5625(2) 0.0347(7) Uani 1 1 d . . .
C12 C 0.8126(3) -0.1762(4) 0.4762(3) 0.0440(8) Uani 1 1 d . . .
H12A H 0.732419 -0.181917 0.456400 0.053 Uiso 1 1 calc R U .
H12B H 0.843062 -0.196083 0.539341 0.053 Uiso 1 1 calc R U .
C13 C 0.6009(3) 0.0562(5) 0.3791(3) 0.0497(9) Uani 1 1 d . . .
H13 H 0.648351 0.013490 0.354473 0.060 Uiso 1 1 calc R U .
C14 C 0.4886(4) 0.0349(7) 0.3371(3) 0.0663(12) Uani 1 1 d . . .
H14 H 0.460988 -0.024353 0.286188 0.080 Uiso 1 1 calc R U .
C15 C 0.4169(4) 0.1029(7) 0.3714(4) 0.0723(14) Uani 1 1 d . . .
H15 H 0.340434 0.093247 0.342985 0.087 Uiso 1 1 calc R U .
C16 C 0.4611(4) 0.1835(6) 0.4472(4) 0.0645(13) Uani 1 1 d . . .
H16 H 0.414136 0.228586 0.471461 0.077 Uiso 1 1 calc R U .
N1 N 0.6447(3) 0.1361(4) 0.4543(2) 0.0441(7) Uani 1 1 d . . .
N2 N 0.8032(3) 0.3655(3) 0.5585(2) 0.0433(7) Uani 1 1 d . . .
O1 O 0.8434(2) -0.0261(3) 0.46043(16) 0.0380(5) Uani 1 1 d . . .
O2 O 1.0097(3) -0.0700(5) 0.6744(3) 0.0867(12) Uani 1 1 d . . .
O3 O 0.8473(4) 0.0535(5) 0.6585(3) 0.0964(13) Uani 1 1 d . . .
O4 O 0.8738(4) -0.1916(4) 0.7127(3) 0.0889(12) Uani 1 1 d . . .
O5 O 0.9790(4) 0.0045(5) 0.8016(3) 0.0944(13) Uani 1 1 d . . .
O8 O 0.9617(2) 0.2039(3) 0.51608(16) 0.0383(5) Uani 1 1 d . . .
Cl1 Cl 0.92646(9) -0.04945(13) 0.71444(7) 0.0571(3) Uani 1 1 d . . .
Cu1 Cu 0.80930(3) 0.16639(5) 0.50606(3) 0.03782(17) Uani 1 1 d . . .
Cu2 Cu 1.000000 0.000000 0.500000 0.03792(19) Uani 1 2 d S . P

loop_
_atom_site_aniso_label
_atom_site_aniso_U_11
_atom_site_aniso_U_22
_atom_site_aniso_U_33
_atom_site_aniso_U_23
_atom_site_aniso_U_13
_atom_site_aniso_U_12
C1 0.053(2) 0.045(2) 0.061(2) 0.0108(18) 0.0336(19) 0.0135(18)
C2 0.065(3) 0.061(3) 0.071(3) -0.002(2) 0.045(2) 0.015(2)
C3 0.066(3) 0.047(2) 0.078(3) -0.012(2) 0.038(2) 0.016(2)
C4 0.066(2) 0.0294(17) 0.0383(18) -0.0009(15) 0.0229(18) 0.0141(17)
C5 0.060(2) 0.0261(16) 0.0290(16) 0.0008(13) 0.0162(15) 0.0061(15)
C6 0.071(3) 0.0300(17) 0.0352(18) -0.0047(14) 0.0209(18) 0.0029(17)
C7 0.069(3) 0.0311(18) 0.0331(18) -0.0044(14) 0.0160(17) -0.0062(17)
C8 0.084(3) 0.047(2) 0.067(3) -0.022(2) 0.026(3) -0.022(2)
C9 0.053(2) 0.0352(19) 0.0381(18) 0.0014(15) 0.0186(16) -0.0034(16)
C10 0.0496(19) 0.0276(16) 0.0317(17) 0.0006(13) 0.0167(15) 0.0005(14)
C11 0.051(2) 0.0244(16) 0.0284(16) 0.0014(12) 0.0144(14) 0.0014(14)
C12 0.055(2) 0.0346(19) 0.049(2) -0.0065(15) 0.0272(18) -0.0044(16)
C13 0.047(2) 0.058(2) 0.047(2) -0.0012(18) 0.0205(17) -0.0008(18)
C14 0.051(2) 0.090(4) 0.054(3) 0.003(2) 0.014(2) -0.008(2)
C15 0.045(2) 0.088(4) 0.079(3) 0.016(3) 0.017(2) 0.007(2)
C16 0.054(3) 0.062(3) 0.090(4) 0.016(3) 0.042(3) 0.017(2)
N1 0.0442(17) 0.0456(18) 0.0486(18) 0.0028(14) 0.0244(15) 0.0077(14)
N2 0.0546(19) 0.0333(15) 0.0461(17) -0.0013(13) 0.0236(15) 0.0114(14)
O1 0.0393(12) 0.0289(12) 0.0489(14) -0.0072(10) 0.0200(11) 0.0020(10)
O2 0.073(2) 0.117(3) 0.079(2) -0.008(2) 0.039(2) 0.012(2)
O3 0.116(3) 0.092(3) 0.087(3) 0.030(2) 0.045(2) 0.046(3)
O4 0.118(3) 0.068(2) 0.087(3) 0.008(2) 0.045(2) -0.013(2)
O5 0.113(3) 0.114(3) 0.064(2) -0.014(2) 0.042(2) -0.024(3)
O8 0.0420(13) 0.0286(12) 0.0458(14) -0.0088(10) 0.0180(11) 0.0043(10)
Cl1 0.0607(6) 0.0551(6) 0.0528(6) 0.0076(4) 0.0181(5) 0.0066(5)
Cu1 0.0421(3) 0.0319(3) 0.0425(3) -0.00544(17) 0.0192(2) 0.00652(17)
Cu2 0.0372(3) 0.0265(3) 0.0488(4) -0.0091(2) 0.0145(3) 0.0037(2)

loop_
_atom_type_symbol
_atom_type_description
_atom_type_scat_dispersion_real
_atom_type_scat_dispersion_imag
_atom_type_scat_source
C C 0.0033 0.0016 'International Tables Vol C Tables 4.2.6.8 and 6.1.1.4'
H H 0.0000 0.0000 'International Tables Vol C Tables 4.2.6.8 and 6.1.1.4'
N N 0.0061 0.0033 'International Tables Vol C Tables 4.2.6.8 and 6.1.1.4'
O O 0.0106 0.0060 'International Tables Vol C Tables 4.2.6.8 and 6.1.1.4'
S S 0.1246 0.1234 'International Tables Vol C Tables 4.2.6.8 and 6.1.1.4'
Cl Cl 0.1484 0.1585 'International Tables Vol C Tables 4.2.6.8 and 6.1.1.4'
Cu Cu 0.3201 1.2651 'International Tables Vol C Tables 4.2.6.8 and 6.1.1.4'

loop_
_geom_angle_atom_site_label_1
_geom_angle_atom_site_label_2
_geom_angle_atom_site_label_3
_geom_angle
_geom_angle_site_symmetry_1
_geom_angle_site_symmetry_3
N1 C1 C16 119.7(4) . .
N1 C1 C2 117.6(4) . .
C16 C1 C2 122.7(4) . .
C1 C2 C3 112.1(4) . .
C1 C2 H2A 109.2 . .
C3 C2 H2A 109.2 . .
C1 C2 H2B 109.2 . .
C3 C2 H2B 109.2 . .
H2A C2 H2B 107.9 . .
N2 C3 C2 111.1(3) . .
N2 C3 H3A 109.4 . .
C2 C3 H3A 109.4 . .
N2 C3 H3B 109.4 . .
C2 C3 H3B 109.4 . .
H3A C3 H3B 108.0 . .
N2 C4 C5 129.3(3) . .
N2 C4 H4 115.4 . .
C5 C4 H4 115.4 . .
C6 C5 C11 118.8(3) 3_756 .
C6 C5 C4 117.6(3) 3_756 .
C11 C5 C4 123.6(3) . .
C7 C6 C5 122.3(3) . 3_756
C7 C6 H6 118.9 . .
C5 C6 H6 118.9 3_756 .
C6 C7 C9 118.0(3) . .
C6 C7 C8 121.4(4) . .
C9 C7 C8 120.6(4) . .
C7 C8 H8A 109.5 . .
C7 C8 H8B 109.5 . .
H8A C8 H8B 109.5 . .
C7 C8 H8C 109.5 . .
H8A C8 H8C 109.5 . .
H8B C8 H8C 109.5 . .
C10 C9 C7 122.5(4) . .
C10 C9 H9 118.8 . .
C7 C9 H9 118.8 . .
C9 C10 C11 118.4(3) . 3_756
C9 C10 C12 119.2(3) . .
C11 C10 C12 122.3(3) 3_756 .
O8 C11 C10 120.4(3) . 3_756
O8 C11 C5 119.5(3) . .
C10 C11 C5 120.0(3) 3_756 .
O1 C12 C10 112.8(3) . .
O1 C12 H12A 109.0 . .
C10 C12 H12A 109.0 . .
O1 C12 H12B 109.0 . .
C10 C12 H12B 109.0 . .
H12A C12 H12B 107.8 . .
N1 C13 C14 122.5(4) . .
N1 C13 H13 118.7 . .
C14 C13 H13 118.7 . .
C13 C14 C15 119.2(5) . .
C13 C14 H14 120.4 . .
C15 C14 H14 120.4 . .
C16 C15 C14 118.2(4) . .
C16 C15 H15 120.9 . .
C14 C15 H15 120.9 . .
C15 C16 C1 121.4(4) . .
C15 C16 H16 119.3 . .
C1 C16 H16 119.3 . .
C13 N1 C1 118.9(4) . .
C13 N1 Cu1 118.6(2) . .
C1 N1 Cu1 122.4(3) . .
C4 N2 C3 116.1(3) . .
C4 N2 Cu1 124.1(3) . .
C3 N2 Cu1 119.8(3) . .
C12 O1 Cu2 112.7(2) . .
C12 O1 Cu1 127.6(2) . .
Cu2 O1 Cu1 97.52(10) . .
C11 O8 Cu2 123.5(2) . .
C11 O8 Cu1 130.9(2) . .
Cu2 O8 Cu1 97.91(11) . .
O5 Cl1 O3 113.3(3) . .
O5 Cl1 O4 111.5(3) . .
O3 Cl1 O4 108.7(3) . .
O5 Cl1 O2 109.2(2) . .
O3 Cl1 O2 105.8(3) . .
O4 Cl1 O2 108.1(3) . .
O8 Cu1 N2 90.93(12) . .
O8 Cu1 O1 79.22(10) . .
N2 Cu1 O1 169.94(12) . .
O8 Cu1 N1 161.40(12) . .
N2 Cu1 N1 95.32(13) . .
O1 Cu1 N1 94.69(12) . .
O8 Cu1 Cu2 40.43(7) . .
N2 Cu1 Cu2 129.49(10) . .
O1 Cu1 Cu2 40.45(7) . .
N1 Cu1 Cu2 135.02(9) . .
O1 Cu2 O1 180.0 . 3_756
O1 Cu2 O8 98.06(10) . 3_756
O1 Cu2 O8 81.94(10) 3_756 3_756
O1 Cu2 O8 81.94(10) . .
O1 Cu2 O8 98.06(10) 3_756 .
O8 Cu2 O8 180.00(14) 3_756 .
O1 Cu2 Cu1 42.03(7) . .
O1 Cu2 Cu1 137.97(7) 3_756 .
O8 Cu2 Cu1 138.34(7) 3_756 .
O8 Cu2 Cu1 41.66(7) . .
O1 Cu2 Cu1 137.97(7) . 3_756
O1 Cu2 Cu1 42.03(7) 3_756 3_756
O8 Cu2 Cu1 41.66(7) 3_756 3_756
O8 Cu2 Cu1 138.34(7) . 3_756
Cu1 Cu2 Cu1 180.0 . 3_756

loop_
_geom_bond_atom_site_label_1
_geom_bond_atom_site_label_2
_geom_bond_distance
_geom_bond_site_symmetry_2
C1 N1 1.357(5) .
C1 C16 1.395(7) .
C1 C2 1.481(6) .
C2 C3 1.531(7) .
C2 H2A 0.9700 .
C2 H2B 0.9700 .
C3 N2 1.470(5) .
C3 H3A 0.9700 .
C3 H3B 0.9700 .
C4 N2 1.280(5) .
C4 C5 1.436(6) .
C4 H4 0.9300 .
C5 C6 1.404(5) 3_756
C5 C11 1.412(5) .
C6 C7 1.365(6) .
C6 H6 0.9300 .
C7 C9 1.404(5) .
C7 C8 1.515(5) .
C8 H8A 0.9600 .
C8 H8B 0.9600 .
C8 H8C 0.9600 .
C9 C10 1.391(5) .
C9 H9 0.9300 .
C10 C11 1.405(5) 3_756
C10 C12 1.513(5) .
C11 O8 1.335(4) .
C12 O1 1.429(4) .
C12 H12A 0.9700 .
C12 H12B 0.9700 .
C13 N1 1.340(5) .
C13 C14 1.373(6) .
C13 H13 0.9300 .
C14 C15 1.386(7) .
C14 H14 0.9300 .
C15 C16 1.351(8) .
C15 H15 0.9300 .
C16 H16 0.9300 .
N1 Cu1 2.001(3) .
N2 Cu1 1.962(3) .
O1 Cu2 1.903(2) .
O1 Cu1 1.964(2) .
O2 Cl1 1.466(4) .
O3 Cl1 1.417(4) .
O4 Cl1 1.419(4) .
O5 Cl1 1.408(4) .
O8 Cu2 1.904(2) .
O8 Cu1 1.952(2) .
Cu1 Cu2 2.9082(7) .

loop_
_geom_torsion_atom_site_label_1
_geom_torsion_atom_site_label_2
_geom_torsion_atom_site_label_3
_geom_torsion_atom_site_label_4
_geom_torsion
_geom_torsion_site_symmetry_1
_geom_torsion_site_symmetry_4
N1 C1 C2 C3 58.2(5) . .
C16 C1 C2 C3 -120.4(4) . .
C1 C2 C3 N2 -74.7(5) . .
N2 C4 C5 C6 -178.0(4) . 3_756
N2 C4 C5 C11 4.7(6) . .
C5 C6 C7 C9 -0.7(5) 3_756 .
C5 C6 C7 C8 179.0(4) 3_756 .
C6 C7 C9 C10 -1.4(5) . .
C8 C7 C9 C10 178.8(4) . .
C7 C9 C10 C11 2.4(5) . 3_756
C7 C9 C10 C12 -173.6(3) . .
C6 C5 C11 O8 -177.4(3) 3_756 .
C4 C5 C11 O8 -0.2(5) . .
C6 C5 C11 C10 0.9(5) 3_756 3_756
C4 C5 C11 C10 178.1(3) . 3_756
C9 C10 C12 O1 -132.1(3) . .
C11 C10 C12 O1 52.1(5) 3_756 .
N1 C13 C14 C15 2.4(7) . .
C13 C14 C15 C16 -2.3(8) . .
C14 C15 C16 C1 0.9(8) . .
N1 C1 C16 C15 0.6(7) . .
C2 C1 C16 C15 179.1(5) . .
C14 C13 N1 C1 -1.0(6) . .
C14 C13 N1 Cu1 -177.3(4) . .
C16 C1 N1 C13 -0.5(6) . .
C2 C1 N1 C13 -179.2(4) . .
C16 C1 N1 Cu1 175.7(3) . .
C2 C1 N1 Cu1 -3.0(5) . .
C5 C4 N2 C3 -179.1(4) . .
C5 C4 N2 Cu1 2.9(6) . .
C2 C3 N2 C4 -144.7(4) . .
C2 C3 N2 Cu1 33.4(5) . .
C10 C12 O1 Cu2 -60.4(4) . .
C10 C12 O1 Cu1 179.5(2) . .
C10 C11 O8 Cu2 27.3(4) 3_756 .
C5 C11 O8 Cu2 -154.4(2) . .
C10 C11 O8 Cu1 169.6(2) 3_756 .
C5 C11 O8 Cu1 -12.0(5) . .
